data_4062223
loop_
_publ_author_name
'Basuli, Falguni'
'Tomaszewski, John'
'Huffman, John C.'
'Mindiola, Daniel J.'

_publ_section_title
;
 Carbon-Oxygen Bond Cleavage Promoted by a Scandium Borohydride Complex
;
_journal_issue 23
_journal_name_full Organometallics
_journal_page_first 4705
_journal_page_last 4714
_journal_paper_doi 10.1021/om030374b
_journal_volume 22
_journal_year 2003
_chemical_formula_sum 'C43 H64 N3 O Sc'
_chemical_formula_weight 683.93
_space_group_IT_number 2
_symmetry_cell_setting triclinic
_symmetry_space_group_name_Hall '-P 1'
_symmetry_space_group_name_H-M 'P -1'
_cell_angle_alpha 84.590(3)
_cell_angle_beta 83.677(3)
_cell_angle_gamma 70.261(3)
_cell_formula_units_Z 2
_cell_length_a 10.0234(11)
_cell_length_b 11.1852(12)
_cell_length_c 19.658(2)
_cell_measurement_temperature 127(2)
_cell_volume 2058.0(4)
_diffrn_ambient_temperature 127(2)
_exptl_crystal_density_diffrn 1.104
_cod_database_code 4062223

loop_
_symmetry_equiv_pos_as_xyz
'x, y, z'
'-x, -y, -z'

loop_
_atom_site_label
_atom_site_type_symbol
_atom_site_fract_x
_atom_site_fract_y
_atom_site_fract_z
_atom_site_U_iso_or_equiv
_atom_site_adp_type
_atom_site_occupancy
_atom_site_symmetry_multiplicity
_atom_site_calc_flag
_atom_site_refinement_flags
_atom_site_disorder_assembly
_atom_site_disorder_group
Sc1 Sc 0.73808(6) 0.74100(5) 0.74456(3) 0.02036(17) Uani 1 1 d . . .
N2 N 0.5880(3) 0.9199(3) 0.73919(15) 0.0272(6) Uani 1 1 d . . .
C3 C 0.4637(3) 1.0001(3) 0.77118(16) 0.0234(6) Uani 1 1 d . . .
C4 C 0.4145(3) 1.1335(3) 0.75561(18) 0.0271(7) Uani 1 1 d . . .
C5 C 0.2921(3) 1.2087(4) 0.7922(2) 0.0363(8) Uani 1 1 d . . .
C6 C 0.2176(4) 1.1567(4) 0.8423(2) 0.0423(9) Uani 1 1 d . . .
C7 C 0.2635(3) 1.0263(4) 0.85656(19) 0.0356(8) Uani 1 1 d . . .
C8 C 0.3836(3) 0.9460(3) 0.82133(17) 0.0271(7) Uani 1 1 d . . .
C9 C 0.4891(3) 1.1929(3) 0.6977(2) 0.0326(8) Uani 1 1 d . . .
C10 C 0.4635(5) 1.3350(4) 0.7027(3) 0.0580(13) Uani 1 1 d . . .
C11 C 0.4489(4) 1.1717(4) 0.6290(2) 0.0460(10) Uani 1 1 d . . .
C12 C 0.4263(3) 0.8029(3) 0.83246(17) 0.0289(7) Uani 1 1 d . . .
C13 C 0.3703(4) 0.7561(5) 0.9019(2) 0.0453(11) Uani 1 1 d . . .
C14 C 0.3798(4) 0.7466(4) 0.7751(2) 0.0372(9) Uani 1 1 d . . .
N15 N 0.8678(2) 0.6770(2) 0.82949(13) 0.0199(5) Uani 1 1 d . . .
C16 C 1.0079(3) 0.6193(3) 0.81898(16) 0.0217(6) Uani 1 1 d . . .
C17 C 1.0851(3) 0.6205(3) 0.75416(16) 0.0221(6) Uani 1 1 d . . .
C18 C 1.0458(3) 0.6980(3) 0.69470(16) 0.0209(6) Uani 1 1 d . . .
N19 N 0.9133(2) 0.7776(2) 0.68674(12) 0.0198(5) Uani 1 1 d . . .
C20 C 0.7970(3) 0.6794(3) 0.89723(15) 0.0210(6) Uani 1 1 d . . .
C21 C 0.7598(3) 0.5729(3) 0.92637(16) 0.0212(6) Uani 1 1 d . . .
C22 C 0.6845(3) 0.5837(3) 0.99101(16) 0.0246(7) Uani 1 1 d . . .
C23 C 0.6468(3) 0.6939(3) 1.02548(17) 0.0272(7) Uani 1 1 d . . .
C24 C 0.6813(3) 0.7976(3) 0.99570(17) 0.0258(7) Uani 1 1 d . . .
C25 C 0.7551(3) 0.7940(3) 0.93106(16) 0.0219(6) Uani 1 1 d . . .
C26 C 0.7937(3) 0.9089(3) 0.90006(17) 0.0238(7) Uani 1 1 d . . .
C27 C 0.9265(4) 0.9129(4) 0.9295(3) 0.0485(12) Uani 1 1 d . . .
C28 C 0.6719(4) 1.0342(3) 0.9107(2) 0.0318(8) Uani 1 1 d . . .
C29 C 0.7981(3) 0.4487(3) 0.89147(17) 0.0255(7) Uani 1 1 d . . .
C30 C 0.8727(4) 0.3330(3) 0.9379(2) 0.0331(8) Uani 1 1 d . . .
C31 C 0.6662(4) 0.4304(4) 0.8673(2) 0.0376(9) Uani 1 1 d . . .
C32 C 1.0936(3) 0.5498(3) 0.87725(18) 0.0261(7) Uani 1 1 d . . .
C33 C 1.1618(4) 0.6924(3) 0.6383(2) 0.0306(8) Uani 1 1 d . . .
C34 C 0.8873(3) 0.8773(3) 0.63286(15) 0.0223(6) Uani 1 1 d . . .
C35 C 0.9244(3) 0.9866(3) 0.64050(16) 0.0241(7) Uani 1 1 d . . .
C36 C 0.8868(3) 1.0874(3) 0.59038(18) 0.0290(7) Uani 1 1 d . . .
C37 C 0.8177(3) 1.0807(3) 0.53524(18) 0.0330(8) Uani 1 1 d . . .
C38 C 0.7827(3) 0.9734(3) 0.52783(18) 0.0310(7) Uani 1 1 d . . .
C39 C 0.8180(3) 0.8701(3) 0.57624(16) 0.0266(7) Uani 1 1 d . . .
C40 C 0.7801(4) 0.7534(3) 0.56459(18) 0.0338(8) Uani 1 1 d . . .
C41 C 0.6193(5) 0.7840(4) 0.5613(2) 0.0436(9) Uani 1 1 d . . .
C42 C 0.8631(5) 0.6880(4) 0.5004(2) 0.0431(9) Uani 1 1 d . . .
C43 C 0.9977(3) 1.0008(3) 0.70129(17) 0.0264(7) Uani 1 1 d . . .
C44 C 0.8967(4) 1.0994(3) 0.7483(2) 0.0320(8) Uani 1 1 d . . .
C45 C 1.1328(4) 1.0358(4) 0.6781(2) 0.0334(8) Uani 1 1 d . . .
O46 O 0.7203(3) 0.5933(2) 0.71366(13) 0.0363(6) Uani 1 1 d . . .
C47 C 0.7649(5) 0.4783(4) 0.6803(2) 0.0493(11) Uani 1 1 d . . .
C48 C 0.9232(5) 0.4227(4) 0.6698(3) 0.0583(13) Uani 1 1 d . . .
H49 H 0.625(4) 0.965(4) 0.7102(19) 0.033(10) Uiso 1 1 d . . .
H50 H 0.254(5) 1.298(5) 0.782(2) 0.058(13) Uiso 1 1 d . . .
H51 H 0.130(6) 1.216(5) 0.867(3) 0.078(16) Uiso 1 1 d . . .
H52 H 0.213(5) 0.985(4) 0.894(2) 0.054(12) Uiso 1 1 d . . .
H53 H 0.590(4) 1.157(4) 0.6969(18) 0.037(10) Uiso 1 1 d . . .
H54 H 0.486(5) 1.346(5) 0.752(3) 0.063(15) Uiso 1 1 d . . .
H55 H 0.350(6) 1.383(5) 0.697(2) 0.074(15) Uiso 1 1 d . . .
H56 H 0.531(6) 1.374(5) 0.663(3) 0.091(17) Uiso 1 1 d . . .
H57 H 0.347(5) 1.200(4) 0.624(2) 0.053(12) Uiso 1 1 d . . .
H58 H 0.516(5) 1.195(4) 0.590(2) 0.063(14) Uiso 1 1 d . . .
H59 H 0.457(4) 1.074(4) 0.625(2) 0.049(12) Uiso 1 1 d . . .
H60 H 0.532(4) 0.774(3) 0.8301(17) 0.030(9) Uiso 1 1 d . . .
H61 H 0.393(4) 0.789(4) 0.9371(19) 0.029(10) Uiso 1 1 d . . .
H62 H 0.411(4) 0.663(4) 0.907(2) 0.048(12) Uiso 1 1 d . . .
H63 H 0.268(5) 0.777(5) 0.903(2) 0.064(13) Uiso 1 1 d . . .
H64 H 0.285(4) 0.773(4) 0.7780(18) 0.036(10) Uiso 1 1 d . . .
H65 H 0.411(4) 0.771(4) 0.7292(19) 0.030(9) Uiso 1 1 d . . .
H66 H 0.417(4) 0.665(4) 0.7737(19) 0.036(10) Uiso 1 1 d . . .
H67 H 1.181(4) 0.568(4) 0.7544(18) 0.034(10) Uiso 1 1 d . . .
H68 H 0.651(4) 0.510(4) 1.0104(18) 0.033(9) Uiso 1 1 d . . .
H69 H 0.602(4) 0.699(3) 1.0711(18) 0.028(9) Uiso 1 1 d . . .
H70 H 0.660(3) 0.872(3) 1.0196(16) 0.021(8) Uiso 1 1 d . . .
H71 H 0.817(3) 0.894(3) 0.8529(16) 0.011(7) Uiso 1 1 d . . .
H72 H 1.000(4) 0.834(4) 0.9188(18) 0.037(10) Uiso 1 1 d . . .
H73 H 0.952(5) 0.979(5) 0.911(2) 0.057(13) Uiso 1 1 d . . .
H74 H 0.907(5) 0.917(4) 0.982(2) 0.053(13) Uiso 1 1 d . . .
H75 H 0.698(4) 1.102(4) 0.8866(17) 0.028(9) Uiso 1 1 d . . .
H76 H 0.657(3) 1.051(3) 0.9604(17) 0.016(8) Uiso 1 1 d . . .
H77 H 0.588(4) 1.028(4) 0.8961(18) 0.038(10) Uiso 1 1 d . . .
H78 H 0.856(3) 0.451(3) 0.8530(15) 0.012(7) Uiso 1 1 d . . .
H79 H 0.952(4) 0.341(4) 0.9565(18) 0.032(10) Uiso 1 1 d . . .
H80 H 0.809(4) 0.327(4) 0.982(2) 0.041(10) Uiso 1 1 d . . .
H81 H 0.900(4) 0.255(4) 0.9097(18) 0.036(10) Uiso 1 1 d . . .
H82 H 0.599(3) 0.425(3) 0.9065(16) 0.018(8) Uiso 1 1 d . . .
H83 H 0.689(5) 0.349(5) 0.845(2) 0.061(13) Uiso 1 1 d . . .
H84 H 0.626(5) 0.495(5) 0.834(2) 0.056(13) Uiso 1 1 d . . .
H85 H 1.064(4) 0.576(4) 0.922(2) 0.033(10) Uiso 1 1 d . . .
H86 H 1.179(4) 0.561(3) 0.8732(16) 0.024(9) Uiso 1 1 d . . .
H87 H 1.094(5) 0.468(5) 0.879(2) 0.075(16) Uiso 1 1 d . . .
H88 H 1.136(4) 0.683(4) 0.5956(19) 0.030(10) Uiso 1 1 d . . .
H89 H 1.185(4) 0.767(5) 0.631(2) 0.051(12) Uiso 1 1 d . . .
H90 H 1.242(5) 0.633(5) 0.647(2) 0.065(14) Uiso 1 1 d . . .
H91 H 0.921(4) 1.155(4) 0.5939(17) 0.028(9) Uiso 1 1 d . . .
H92 H 0.800(5) 1.149(4) 0.501(2) 0.056(13) Uiso 1 1 d . . .
H93 H 0.743(3) 0.969(3) 0.4891(16) 0.013(7) Uiso 1 1 d . . .
H94 H 0.807(3) 0.695(3) 0.6066(17) 0.026(9) Uiso 1 1 d . . .
H95 H 0.585(4) 0.842(4) 0.526(2) 0.049(12) Uiso 1 1 d . . .
H96 H 0.592(5) 0.706(5) 0.558(2) 0.053(12) Uiso 1 1 d . . .
H97 H 0.574(5) 0.823(5) 0.606(3) 0.068(15) Uiso 1 1 d . . .
H98 H 0.845(4) 0.739(4) 0.461(2) 0.033(10) Uiso 1 1 d . . .
H99 H 0.835(5) 0.599(5) 0.494(2) 0.064(13) Uiso 1 1 d . . .
H100 H 0.972(4) 0.671(4) 0.5049(18) 0.034(10) Uiso 1 1 d . . .
H101 H 1.026(3) 0.924(3) 0.7275(16) 0.022(8) Uiso 1 1 d . . .
H102 H 0.813(3) 1.072(3) 0.7656(15) 0.019(8) Uiso 1 1 d . . .
H103 H 0.937(4) 1.114(3) 0.7901(19) 0.030(9) Uiso 1 1 d . . .
H104 H 0.871(4) 1.181(4) 0.7258(19) 0.038(10) Uiso 1 1 d . . .
H105 H 1.178(4) 1.043(3) 0.7157(19) 0.030(10) Uiso 1 1 d . . .
H106 H 1.107(4) 1.117(5) 0.652(2) 0.053(12) Uiso 1 1 d . . .
H107 H 1.197(4) 0.972(4) 0.651(2) 0.040(11) Uiso 1 1 d . . .
H108 H 0.718(4) 0.420(4) 0.709(2) 0.051(12) Uiso 1 1 d . . .
H109 H 0.740(5) 0.483(4) 0.631(2) 0.056(13) Uiso 1 1 d . . .
H110 H 0.949(6) 0.342(6) 0.646(3) 0.086(17) Uiso 1 1 d . . .
H111 H 0.965(4) 0.488(4) 0.642(2) 0.048(12) Uiso 1 1 d . . .
H112 H 0.963(6) 0.398(5) 0.728(3) 0.091(18) Uiso 1 1 d . . .

loop_
_atom_site_aniso_label
_atom_site_aniso_U_11
_atom_site_aniso_U_22
_atom_site_aniso_U_33
_atom_site_aniso_U_23
_atom_site_aniso_U_13
_atom_site_aniso_U_12
Sc1 0.0121(3) 0.0134(3) 0.0327(3) 0.0018(2) -0.0011(2) -0.0015(2)
N2 0.0129(11) 0.0179(13) 0.0429(17) 0.0045(12) -0.0001(11) 0.0029(10)
C3 0.0087(12) 0.0214(15) 0.0367(18) -0.0053(13) -0.0036(11) 0.0011(11)
C4 0.0106(13) 0.0229(16) 0.047(2) -0.0093(14) -0.0040(13) -0.0022(12)
C5 0.0166(15) 0.0275(18) 0.061(2) -0.0155(17) -0.0031(15) 0.0005(14)
C6 0.0186(16) 0.044(2) 0.059(2) -0.0205(19) 0.0074(16) -0.0018(16)
C7 0.0179(15) 0.046(2) 0.041(2) -0.0115(17) 0.0034(14) -0.0085(15)
C8 0.0127(13) 0.0304(17) 0.0349(18) -0.0038(14) -0.0038(12) -0.0017(12)
C9 0.0117(14) 0.0167(15) 0.065(2) 0.0024(15) -0.0035(14) -0.0001(12)
C10 0.050(3) 0.025(2) 0.093(4) -0.001(2) 0.004(3) -0.0071(19)
C11 0.036(2) 0.041(2) 0.056(3) 0.0069(19) -0.0037(19) -0.0090(19)
C12 0.0100(13) 0.0320(18) 0.043(2) 0.0067(15) -0.0028(12) -0.0066(13)
C13 0.0202(17) 0.055(3) 0.052(3) 0.015(2) -0.0008(17) -0.0068(18)
C14 0.0232(17) 0.026(2) 0.062(3) 0.0090(17) -0.0109(17) -0.0084(15)
N15 0.0163(11) 0.0097(11) 0.0303(14) 0.0036(10) -0.0012(10) -0.0013(9)
C16 0.0174(13) 0.0069(12) 0.0357(17) 0.0016(12) -0.0007(12) 0.0013(11)
C17 0.0112(12) 0.0115(13) 0.0383(18) -0.0021(12) 0.0000(12) 0.0028(11)
C18 0.0135(13) 0.0122(13) 0.0337(17) -0.0012(12) 0.0024(11) -0.0014(11)
N19 0.0175(11) 0.0094(11) 0.0290(14) 0.0013(10) -0.0008(10) -0.0008(9)
C20 0.0114(12) 0.0151(14) 0.0312(16) 0.0017(12) -0.0029(11) 0.0021(11)
C21 0.0126(12) 0.0146(14) 0.0322(17) 0.0038(12) -0.0035(11) -0.0001(11)
C22 0.0160(13) 0.0185(15) 0.0341(17) 0.0060(13) -0.0025(12) -0.0009(12)
C23 0.0180(14) 0.0258(17) 0.0317(18) 0.0005(13) 0.0017(13) -0.0009(13)
C24 0.0165(14) 0.0218(16) 0.0342(18) -0.0040(14) 0.0002(12) -0.0002(12)
C25 0.0121(12) 0.0144(14) 0.0349(17) 0.0009(12) -0.0024(12) 0.0006(11)
C26 0.0171(14) 0.0130(14) 0.0362(19) -0.0010(12) 0.0030(12) -0.0003(11)
C27 0.0211(17) 0.026(2) 0.096(4) 0.015(2) -0.011(2) -0.0075(16)
C28 0.0204(15) 0.0171(16) 0.052(2) -0.0009(15) 0.0005(15) 0.0003(13)
C29 0.0257(15) 0.0145(14) 0.0325(17) 0.0022(12) 0.0043(13) -0.0047(12)
C30 0.0291(17) 0.0180(16) 0.044(2) 0.0013(15) 0.0048(16) -0.0009(14)
C31 0.039(2) 0.0246(18) 0.051(2) 0.0029(17) -0.0066(18) -0.0130(16)
C32 0.0171(15) 0.0197(16) 0.036(2) 0.0019(14) -0.0030(13) 0.0009(13)
C33 0.0205(15) 0.0219(17) 0.040(2) 0.0045(15) 0.0034(14) 0.0014(14)
C34 0.0149(13) 0.0165(14) 0.0280(16) 0.0023(12) 0.0040(11) 0.0018(11)
C35 0.0141(13) 0.0183(15) 0.0343(17) 0.0030(12) 0.0000(12) 0.0002(12)
C36 0.0215(15) 0.0175(15) 0.045(2) 0.0071(14) -0.0017(14) -0.0045(13)
C37 0.0268(16) 0.0277(18) 0.0364(19) 0.0111(15) -0.0022(14) -0.0021(14)
C38 0.0249(16) 0.0317(18) 0.0314(18) 0.0046(14) -0.0066(14) -0.0031(14)
C39 0.0211(14) 0.0230(16) 0.0311(17) 0.0008(13) 0.0009(12) -0.0027(13)
C40 0.0414(19) 0.0312(19) 0.0312(19) 0.0018(15) -0.0073(15) -0.0146(16)
C41 0.047(2) 0.046(2) 0.047(3) -0.003(2) -0.0084(19) -0.025(2)
C42 0.049(2) 0.035(2) 0.043(2) -0.0079(18) -0.0085(18) -0.0079(19)
C43 0.0232(15) 0.0149(15) 0.0395(19) 0.0039(13) -0.0053(13) -0.0048(12)
C44 0.0330(18) 0.0201(17) 0.040(2) 0.0000(15) -0.0022(16) -0.0060(14)
C45 0.0242(16) 0.0285(19) 0.047(2) 0.0016(17) -0.0058(16) -0.0081(15)
O46 0.0368(13) 0.0233(12) 0.0485(15) 0.0007(11) -0.0018(11) -0.0106(10)
C47 0.073(3) 0.031(2) 0.053(3) -0.0032(18) -0.004(2) -0.029(2)
C48 0.061(3) 0.029(2) 0.084(4) -0.010(2) 0.014(3) -0.018(2)

loop_
_geom_bond_atom_site_label_1
_geom_bond_atom_site_label_2
_geom_bond_distance
_geom_bond_site_symmetry_2
_geom_bond_publ_flag
Sc1 O46 1.882(3) . ?
Sc1 N2 2.059(2) . ?
Sc1 N19 2.122(2) . ?
Sc1 N15 2.148(2) . ?
N2 C3 1.389(4) . ?
C3 C4 1.419(4) . ?
C3 C8 1.422(4) . ?
C4 C5 1.397(4) . ?
C4 C9 1.517(5) . ?
C5 C6 1.374(6) . ?
C6 C7 1.384(6) . ?
C7 C8 1.392(4) . ?
C8 C12 1.512(5) . ?
C9 C11 1.512(6) . ?
C9 C10 1.534(5) . ?
C12 C14 1.528(6) . ?
C12 C13 1.532(5) . ?
N15 C16 1.334(4) . ?
N15 C20 1.436(4) . ?
C16 C17 1.418(4) . ?
C16 C32 1.501(4) . ?
C17 C18 1.397(4) . ?
C18 N19 1.342(3) . ?
C18 C33 1.505(4) . ?
N19 C34 1.440(4) . ?
C20 C25 1.413(4) . ?
C20 C21 1.419(4) . ?
C21 C22 1.398(4) . ?
C21 C29 1.520(4) . ?
C22 C23 1.382(5) . ?
C23 C24 1.380(5) . ?
C24 C25 1.395(4) . ?
C25 C26 1.519(4) . ?
C26 C27 1.524(5) . ?
C26 C28 1.531(4) . ?
C29 C30 1.530(4) . ?
C29 C31 1.535(5) . ?
C34 C39 1.398(5) . ?
C34 C35 1.417(4) . ?
C35 C36 1.403(4) . ?
C35 C43 1.517(5) . ?
C36 C37 1.370(5) . ?
C37 C38 1.383(5) . ?
C38 C39 1.398(5) . ?
C39 C40 1.520(5) . ?
C40 C42 1.533(5) . ?
C40 C41 1.537(5) . ?
C43 C44 1.526(5) . ?
C43 C45 1.543(5) . ?
O46 C47 1.411(5) . ?
C47 C48 1.495(7) . ?
